data_7130307
loop_
_publ_author_name
'Lyu, Hairong'
'Xie, Zuowei'

_publ_section_title
;
 Transition Metal Catalyzed Selective B(3)-H or B(4)-H Amination of
 o-Carboranes via Dehydrogenative BH/NH Cross-Coupling
;
_journal_name_full 'Chemical Communications'
_journal_paper_doi 10.1039/D2CC02852B
_journal_year 2022
_chemical_formula_sum 'C20 H40 B10 Ir N O2'
_chemical_formula_weight 626.83
_space_group_crystal_system monoclinic
_space_group_IT_number 14
_space_group_name_Hall '-P 2yn'
_space_group_name_H-M_alt 'P 1 21/n 1'
_atom_sites_solution_hydrogens geom
_audit_block_doi 10.5517/ccdc.csd.cc2bl739
_audit_creation_method SHELXL-2014/6
_audit_update_record
;
2022-03-28 deposited with the CCDC.	2022-06-29 downloaded from the CCDC.
;
_cell_angle_alpha 90
_cell_angle_beta 100.0763(12)
_cell_angle_gamma 90
_cell_formula_units_Z 4
_cell_length_a 11.8280(4)
_cell_length_b 12.7569(4)
_cell_length_c 18.5339(7)
_cell_measurement_reflns_used 551
_cell_measurement_temperature 299(2)
_cell_measurement_theta_max 15
_cell_measurement_theta_min 15
_cell_volume 2753.42(16)
_computing_cell_refinement 'BRUKER D8VENTURE DIFFRACTOMETER'
_computing_data_collection 'BRUKER D8VENTURE DIFFRACTOMETER'
_computing_data_reduction 'BRUKER D8VENTURE DIFFRACTOMETER'
_computing_molecular_graphics 'BRUKER SHELXTL'
_computing_publication_material 'BRUKER SHELXTL'
_computing_structure_refinement 'SHELXL-2014/6 (Sheldrick, 2014)'
_diffrn_ambient_temperature 299(2)
_diffrn_measured_fraction_theta_full 0.999
_diffrn_measured_fraction_theta_max 0.999
_diffrn_measurement_device_type 'BRUKER D8VENTURE DIFFRACTOMETER'
_diffrn_measurement_method 'PHI & OMEGA SCAN'
_diffrn_radiation_type MoK\a
_diffrn_radiation_wavelength 0.71073
_diffrn_reflns_av_R_equivalents 0.0416
_diffrn_reflns_av_unetI/netI 0.0251
_diffrn_reflns_Laue_measured_fraction_full 0.999
_diffrn_reflns_Laue_measured_fraction_max 0.999
_diffrn_reflns_limit_h_max 14
_diffrn_reflns_limit_h_min -14
_diffrn_reflns_limit_k_max 15
_diffrn_reflns_limit_k_min -15
_diffrn_reflns_limit_l_max 22
_diffrn_reflns_limit_l_min -22
_diffrn_reflns_number 41394
_diffrn_reflns_point_group_measured_fraction_full 0.999
_diffrn_reflns_point_group_measured_fraction_max 0.999
_diffrn_reflns_theta_full 25.242
_diffrn_reflns_theta_max 25.250
_diffrn_reflns_theta_min 2.368
_exptl_absorpt_coefficient_mu 4.867
_exptl_absorpt_correction_T_max 0.7456
_exptl_absorpt_correction_T_min 0.4839
_exptl_absorpt_correction_type multi-scan
_exptl_crystal_colour yellow
_exptl_crystal_density_diffrn 1.512
_exptl_crystal_description block
_exptl_crystal_F_000 1240
_exptl_crystal_size_max 0.400
_exptl_crystal_size_mid 0.300
_exptl_crystal_size_min 0.200
_refine_diff_density_max 0.758
_refine_diff_density_min -0.425
_refine_diff_density_rms 0.084
_refine_ls_extinction_method none
_refine_ls_goodness_of_fit_ref 1.038
_refine_ls_hydrogen_treatment constr
_refine_ls_matrix_type full
_refine_ls_number_parameters 307
_refine_ls_number_reflns 4977
_refine_ls_number_restraints 0
_refine_ls_restrained_S_all 1.038
_refine_ls_R_factor_all 0.0339
_refine_ls_R_factor_gt 0.0232
_refine_ls_shift/su_max 0.001
_refine_ls_shift/su_mean 0.000
_refine_ls_structure_factor_coef Fsqd
_refine_ls_weighting_details 'w=1/[\s^2^(Fo^2^)+(0.0226P)^2^+3.7447P] where P=(Fo^2^+2Fc^2^)/3'
_refine_ls_weighting_scheme calc
_refine_ls_wR_factor_gt 0.0498
_refine_ls_wR_factor_ref 0.0533
_reflns_Friedel_coverage 0.000
_reflns_number_gt 4186
_reflns_number_total 4977
_reflns_threshold_expression 'I > 2\s(I)'
_cod_data_source_file d2cc02852b2.cif
_cod_data_source_block III
_cod_original_sg_symbol_H-M 'P 21/n'
_cod_database_code 7130307
_shelx_space_group_comment
;
The symmetry employed for this shelxl refinement is uniquely defined
by the following loop, which should always be used as a source of
symmetry information in preference to the above space-group names.
They are only intended as comments.
;
_shelx_estimated_absorpt_t_min 0.246
_shelx_estimated_absorpt_t_max 0.443
_shelxl_version_number 2014/6

loop_
_space_group_symop_operation_xyz
'x, y, z'
'-x+1/2, y+1/2, -z+1/2'
'-x, -y, -z'
'x-1/2, -y-1/2, z-1/2'

loop_
_atom_site_label
_atom_site_type_symbol
_atom_site_fract_x
_atom_site_fract_y
_atom_site_fract_z
_atom_site_U_iso_or_equiv
_atom_site_adp_type
_atom_site_occupancy
_atom_site_site_symmetry_order
_atom_site_calc_flag
_atom_site_refinement_flags_posn
_atom_site_refinement_flags_adp
_atom_site_refinement_flags_occupancy
_atom_site_disorder_assembly
_atom_site_disorder_group
Ir1 Ir 0.23806(2) 0.33951(2) 0.15292(2) 0.02869(6) Uani 1 1 d . . . . .
N1 N 0.2266(3) 0.4071(2) 0.25742(16) 0.0343(8) Uani 1 1 d . . . . .
H1A H 0.2933 0.4389 0.2734 0.041 Uiso 1 1 calc R U . . .
H1B H 0.1734 0.4570 0.2494 0.041 Uiso 1 1 calc R U . . .
O1 O 0.4337(3) 0.0793(2) 0.24128(17) 0.0526(8) Uani 1 1 d . . . . .
O2 O 0.2931(2) 0.19476(19) 0.20737(14) 0.0337(6) Uani 1 1 d . . . . .
B3 B 0.4987(4) 0.2890(4) 0.1280(2) 0.0355(10) Uani 1 1 d . . . . .
H3 H 0.4563 0.2498 0.0777 0.043 Uiso 1 1 calc R U . . .
B4 B 0.4159(4) 0.3690(3) 0.1785(2) 0.0303(10) Uani 1 1 d . . . . .
B5 B 0.4880(4) 0.3534(3) 0.2731(2) 0.0356(10) Uani 1 1 d . . . . .
H5 H 0.4378 0.3572 0.3177 0.043 Uiso 1 1 calc R U . . .
B6 B 0.6053(4) 0.2659(4) 0.2780(3) 0.0425(12) Uani 1 1 d . . . . .
H6 H 0.6305 0.2121 0.3244 0.051 Uiso 1 1 calc R U . . .
B7 B 0.6418(4) 0.3368(4) 0.1385(3) 0.0496(13) Uani 1 1 d . . . . .
H7 H 0.6924 0.3304 0.0942 0.059 Uiso 1 1 calc R U . . .
B8 B 0.5244(4) 0.4248(4) 0.1333(3) 0.0416(12) Uani 1 1 d . . . . .
H8 H 0.4995 0.4770 0.0860 0.050 Uiso 1 1 calc R U . . .
B9 B 0.5163(4) 0.4655(4) 0.2241(3) 0.0429(12) Uani 1 1 d . . . . .
H9 H 0.4858 0.5438 0.2365 0.051 Uiso 1 1 calc R U . . .
B10 B 0.6304(4) 0.4013(4) 0.2847(3) 0.0501(13) Uani 1 1 d . . . . .
H10 H 0.6730 0.4381 0.3360 0.060 Uiso 1 1 calc R U . . .
B11 B 0.7071(4) 0.3228(5) 0.2316(3) 0.0557(15) Uani 1 1 d . . . . .
H11 H 0.7997 0.3079 0.2481 0.067 Uiso 1 1 calc R U . . .
B12 B 0.6524(4) 0.4449(5) 0.1973(3) 0.0526(14) Uani 1 1 d . . . . .
H12 H 0.7100 0.5109 0.1914 0.063 Uiso 1 1 calc R U . . .
C1 C 0.4823(3) 0.2545(3) 0.2135(2) 0.0314(8) Uani 1 1 d . . . . .
C2 C 0.6107(3) 0.2321(3) 0.1891(2) 0.0454(11) Uani 1 1 d . . . . .
C11 C 0.6453(5) 0.1235(5) 0.1722(3) 0.0841(18) Uani 1 1 d . . . . .
H11A H 0.7205 0.1250 0.1594 0.126 Uiso 1 1 calc R U . . .
H11B H 0.6463 0.0798 0.2145 0.126 Uiso 1 1 calc R U . . .
H11C H 0.5914 0.0959 0.1319 0.126 Uiso 1 1 calc R U . . .
C12 C 0.3981(3) 0.1665(3) 0.2211(2) 0.0341(9) Uani 1 1 d . . . . .
C13 C 0.0786(4) 0.2738(4) 0.0802(2) 0.0450(11) Uani 1 1 d . . . . .
C14 C 0.0150(5) 0.1758(4) 0.0948(3) 0.0755(17) Uani 1 1 d . . . . .
H14A H 0.0505 0.1160 0.0766 0.113 Uiso 1 1 calc R U . . .
H14B H 0.0175 0.1683 0.1466 0.113 Uiso 1 1 calc R U . . .
H14C H -0.0635 0.1807 0.0706 0.113 Uiso 1 1 calc R U . . .
C15 C 0.0541(3) 0.3759(4) 0.0982(2) 0.0410(10) Uani 1 1 d . . . . .
C16 C -0.0464(4) 0.4120(4) 0.1307(3) 0.0606(14) Uani 1 1 d . . . . .
H16A H -0.0423 0.4866 0.1375 0.091 Uiso 1 1 calc R U . . .
H16B H -0.1163 0.3943 0.0983 0.091 Uiso 1 1 calc R U . . .
H16C H -0.0450 0.3783 0.1771 0.091 Uiso 1 1 calc R U . . .
C17 C 0.1411(3) 0.4447(3) 0.0770(2) 0.0377(9) Uani 1 1 d . . . . .
C18 C 0.1377(4) 0.5621(3) 0.0798(3) 0.0548(12) Uani 1 1 d . . . . .
H18A H 0.0833 0.5838 0.1096 0.082 Uiso 1 1 calc R U . . .
H18B H 0.2124 0.5883 0.1004 0.082 Uiso 1 1 calc R U . . .
H18C H 0.1151 0.5893 0.0311 0.082 Uiso 1 1 calc R U . . .
C19 C 0.2114(3) 0.3818(3) 0.0380(2) 0.0390(10) Uani 1 1 d . . . . .
C20 C 0.2948(4) 0.4214(4) -0.0076(2) 0.0580(13) Uani 1 1 d . . . . .
H20A H 0.3017 0.4962 -0.0025 0.087 Uiso 1 1 calc R U . . .
H20B H 0.3684 0.3895 0.0085 0.087 Uiso 1 1 calc R U . . .
H20C H 0.2678 0.4040 -0.0580 0.087 Uiso 1 1 calc R U . . .
C21 C 0.1788(4) 0.2754(3) 0.0446(2) 0.0411(10) Uani 1 1 d . . . . .
C22 C 0.2236(5) 0.1821(4) 0.0097(3) 0.0678(15) Uani 1 1 d . . . . .
H22A H 0.1869 0.1198 0.0233 0.102 Uiso 1 1 calc R U . . .
H22B H 0.2077 0.1898 -0.0426 0.102 Uiso 1 1 calc R U . . .
H22C H 0.3050 0.1767 0.0260 0.102 Uiso 1 1 calc R U . . .
C23 C 0.2003(3) 0.3416(3) 0.3192(2) 0.0371(9) Uani 1 1 d . . . . .
H23A H 0.2534 0.2820 0.3260 0.045 Uiso 1 1 calc R U . . .
C24 C 0.0793(4) 0.3001(4) 0.3016(2) 0.0477(11) Uani 1 1 d . . . . .
H24A H 0.0719 0.2549 0.2589 0.057 Uiso 1 1 calc R U . . .
H24B H 0.0263 0.3581 0.2900 0.057 Uiso 1 1 calc R U . . .
C25 C 0.0489(5) 0.2385(4) 0.3660(3) 0.0682(15) Uani 1 1 d . . . . .
H25A H -0.0305 0.2159 0.3543 0.082 Uiso 1 1 calc R U . . .
H25B H 0.0968 0.1765 0.3742 0.082 Uiso 1 1 calc R U . . .
C26 C 0.0654(6) 0.3034(5) 0.4348(3) 0.0872(19) Uani 1 1 d . . . . .
H26A H 0.0491 0.2609 0.4752 0.105 Uiso 1 1 calc R U . . .
H26B H 0.0119 0.3617 0.4284 0.105 Uiso 1 1 calc R U . . .
C27 C 0.1870(5) 0.3448(5) 0.4529(3) 0.0742(16) Uani 1 1 d . . . . .
H27A H 0.1942 0.3899 0.4956 0.089 Uiso 1 1 calc R U . . .
H27B H 0.2398 0.2866 0.4646 0.089 Uiso 1 1 calc R U . . .
C28 C 0.2182(4) 0.4057(4) 0.3892(2) 0.0535(12) Uani 1 1 d . . . . .
H28A H 0.2980 0.4270 0.4010 0.064 Uiso 1 1 calc R U . . .
H28B H 0.1715 0.4685 0.3815 0.064 Uiso 1 1 calc R U . . .

loop_
_atom_site_aniso_label
_atom_site_aniso_U_11
_atom_site_aniso_U_22
_atom_site_aniso_U_33
_atom_site_aniso_U_23
_atom_site_aniso_U_13
_atom_site_aniso_U_12
Ir1 0.02558(8) 0.03519(9) 0.02603(9) 0.00252(7) 0.00654(6) 0.00065(7)
N1 0.0345(19) 0.0389(19) 0.0314(18) 0.0002(14) 0.0110(15) 0.0030(15)
O1 0.0491(19) 0.0338(16) 0.074(2) 0.0164(15) 0.0077(16) 0.0005(14)
O2 0.0306(15) 0.0337(14) 0.0379(15) 0.0066(12) 0.0089(12) -0.0036(11)
B3 0.028(2) 0.052(3) 0.027(2) 0.006(2) 0.0076(19) 0.000(2)
B4 0.031(2) 0.033(2) 0.028(2) 0.0061(18) 0.0069(19) -0.0040(18)
B5 0.035(2) 0.043(3) 0.028(2) 0.002(2) 0.0032(19) -0.005(2)
B6 0.028(2) 0.058(3) 0.039(3) 0.006(2) -0.001(2) -0.003(2)
B7 0.027(2) 0.077(4) 0.046(3) 0.011(3) 0.013(2) -0.010(3)
B8 0.037(3) 0.051(3) 0.037(3) 0.008(2) 0.009(2) -0.011(2)
B9 0.048(3) 0.039(3) 0.041(3) 0.004(2) 0.005(2) -0.014(2)
B10 0.044(3) 0.064(4) 0.040(3) 0.003(3) 0.001(2) -0.023(3)
B11 0.029(3) 0.084(4) 0.052(3) 0.009(3) 0.003(2) -0.010(3)
B12 0.042(3) 0.070(4) 0.044(3) 0.009(3) 0.004(2) -0.025(3)
C1 0.024(2) 0.041(2) 0.030(2) 0.0047(17) 0.0073(16) 0.0010(17)
C2 0.031(2) 0.058(3) 0.048(3) 0.009(2) 0.007(2) 0.004(2)
C11 0.075(4) 0.091(4) 0.089(4) 0.012(4) 0.022(3) 0.032(3)
C12 0.036(2) 0.038(2) 0.028(2) 0.0047(18) 0.0058(17) -0.0035(19)
C13 0.038(2) 0.057(3) 0.037(2) 0.003(2) -0.0031(19) -0.009(2)
C14 0.081(4) 0.072(4) 0.068(4) -0.003(3) 0.000(3) -0.033(3)
C15 0.020(2) 0.066(3) 0.034(2) 0.003(2) -0.0040(17) 0.0024(19)
C16 0.032(2) 0.101(4) 0.048(3) 0.005(3) 0.005(2) 0.014(3)
C17 0.032(2) 0.046(2) 0.033(2) 0.0048(18) -0.0008(18) 0.0079(18)
C18 0.060(3) 0.050(3) 0.050(3) 0.010(2) -0.001(2) 0.013(2)
C19 0.035(2) 0.056(3) 0.025(2) 0.0078(19) 0.0020(17) 0.004(2)
C20 0.047(3) 0.089(4) 0.039(3) 0.026(3) 0.012(2) 0.011(3)
C21 0.041(2) 0.054(3) 0.024(2) -0.0045(19) -0.0036(18) 0.005(2)
C22 0.080(4) 0.068(3) 0.050(3) -0.015(3) -0.002(3) 0.011(3)
C23 0.043(2) 0.041(2) 0.030(2) 0.0014(18) 0.0135(18) 0.0000(19)
C24 0.045(3) 0.060(3) 0.042(3) 0.004(2) 0.018(2) -0.007(2)
C25 0.060(3) 0.088(4) 0.062(3) 0.015(3) 0.024(3) -0.015(3)
C26 0.093(5) 0.122(5) 0.060(4) 0.019(4) 0.049(3) -0.002(4)
C27 0.099(5) 0.094(4) 0.034(3) -0.001(3) 0.024(3) 0.000(3)
C28 0.068(3) 0.062(3) 0.033(2) -0.003(2) 0.014(2) -0.001(2)

loop_
_atom_type_symbol
_atom_type_description
_atom_type_scat_dispersion_real
_atom_type_scat_dispersion_imag
_atom_type_scat_source
C C 0.0033 0.0016 'International Tables Vol C Tables 4.2.6.8 and 6.1.1.4'
H H 0.0000 0.0000 'International Tables Vol C Tables 4.2.6.8 and 6.1.1.4'
B B 0.0013 0.0007 'International Tables Vol C Tables 4.2.6.8 and 6.1.1.4'
N N 0.0061 0.0033 'International Tables Vol C Tables 4.2.6.8 and 6.1.1.4'
O O 0.0106 0.0060 'International Tables Vol C Tables 4.2.6.8 and 6.1.1.4'
Ir Ir -1.4442 7.9887 'International Tables Vol C Tables 4.2.6.8 and 6.1.1.4'

loop_
_geom_angle_atom_site_label_1
_geom_angle_atom_site_label_2
_geom_angle_atom_site_label_3
_geom_angle
_geom_angle_site_symmetry_1
_geom_angle_site_symmetry_3
_geom_angle_publ_flag
B4 Ir1 C17 115.93(16) . . ?
B4 Ir1 N1 86.76(14) . . ?
C17 Ir1 N1 103.42(13) . . ?
B4 Ir1 O2 80.76(13) . . ?
C17 Ir1 O2 159.31(13) . . ?
N1 Ir1 O2 89.02(10) . . ?
B4 Ir1 C19 98.29(15) . . ?
C17 Ir1 C19 39.11(15) . . ?
N1 Ir1 C19 140.02(14) . . ?
O2 Ir1 C19 130.96(13) . . ?
B4 Ir1 C21 115.08(16) . . ?
C17 Ir1 C21 64.91(15) . . ?
N1 Ir1 C21 157.87(14) . . ?
O2 Ir1 C21 97.63(13) . . ?
C19 Ir1 C21 38.34(16) . . ?
B4 Ir1 C13 152.80(17) . . ?
C17 Ir1 C13 63.01(16) . . ?
N1 Ir1 C13 120.36(14) . . ?
O2 Ir1 C13 96.48(13) . . ?
C19 Ir1 C13 63.08(15) . . ?
C21 Ir1 C13 38.09(15) . . ?
B4 Ir1 C15 154.19(16) . . ?
C17 Ir1 C15 38.39(15) . . ?
N1 Ir1 C15 96.54(14) . . ?
O2 Ir1 C15 124.77(13) . . ?
C19 Ir1 C15 63.18(15) . . ?
C21 Ir1 C15 62.37(15) . . ?
C13 Ir1 C15 35.43(16) . . ?
C23 N1 Ir1 121.5(2) . . ?
C12 O2 Ir1 122.7(2) . . ?
C1 B3 C2 58.7(2) . . ?
C1 B3 B8 104.6(3) . . ?
C2 B3 B8 105.7(3) . . ?
C1 B3 B7 104.5(3) . . ?
C2 B3 B7 58.0(3) . . ?
B8 B3 B7 60.3(3) . . ?
C1 B3 B4 59.6(2) . . ?
C2 B3 B4 108.8(3) . . ?
B8 B3 B4 60.9(3) . . ?
B7 B3 B4 110.2(3) . . ?
C1 B4 B3 57.3(2) . . ?
C1 B4 B8 101.2(3) . . ?
B3 B4 B8 58.8(3) . . ?
C1 B4 B9 100.4(3) . . ?
B3 B4 B9 104.9(3) . . ?
B8 B4 B9 59.0(3) . . ?
C1 B4 B5 56.0(2) . . ?
B3 B4 B5 103.5(3) . . ?
B8 B4 B5 103.8(3) . . ?
B9 B4 B5 57.8(2) . . ?
C1 B4 Ir1 107.7(2) . . ?
B3 B4 Ir1 113.4(3) . . ?
B8 B4 Ir1 137.1(3) . . ?
B9 B4 Ir1 140.6(3) . . ?
B5 B4 Ir1 118.5(3) . . ?
C1 B5 B9 105.2(3) . . ?
C1 B5 B10 105.6(3) . . ?
B9 B5 B10 61.2(3) . . ?
C1 B5 B6 59.9(2) . . ?
B9 B5 B6 108.7(3) . . ?
B10 B5 B6 59.4(3) . . ?
C1 B5 B4 59.2(2) . . ?
B9 B5 B4 60.8(2) . . ?
B10 B5 B4 110.7(3) . . ?
B6 B5 B4 110.4(3) . . ?
C2 B6 C1 58.7(2) . . ?
C2 B6 B10 106.4(3) . . ?
C1 B6 B10 104.2(3) . . ?
C2 B6 B11 59.3(3) . . ?
C1 B6 B11 105.4(3) . . ?
B10 B6 B11 60.3(3) . . ?
C2 B6 B5 105.7(3) . . ?
C1 B6 B5 57.2(2) . . ?
B10 B6 B5 60.3(3) . . ?
B11 B6 B5 108.3(4) . . ?
C2 B7 B12 105.9(4) . . ?
C2 B7 B11 59.1(3) . . ?
B12 B7 B11 60.1(3) . . ?
C2 B7 B8 106.4(3) . . ?
B12 B7 B8 60.3(3) . . ?
B11 B7 B8 108.7(4) . . ?
C2 B7 B3 60.0(3) . . ?
B12 B7 B3 107.5(4) . . ?
B11 B7 B3 108.5(3) . . ?
B8 B7 B3 59.3(3) . . ?
B3 B8 B12 107.4(4) . . ?
B3 B8 B7 60.4(3) . . ?
B12 B8 B7 59.1(3) . . ?
B3 B8 B9 107.6(3) . . ?
B12 B8 B9 60.3(3) . . ?
B7 B8 B9 107.7(4) . . ?
B3 B8 B4 60.4(2) . . ?
B12 B8 B4 110.0(3) . . ?
B7 B8 B4 109.9(3) . . ?
B9 B8 B4 61.0(3) . . ?
B5 B9 B8 107.3(3) . . ?
B5 B9 B12 106.7(4) . . ?
B8 B9 B12 59.6(3) . . ?
B5 B9 B10 59.7(3) . . ?
B8 B9 B10 107.4(4) . . ?
B12 B9 B10 59.4(3) . . ?
B5 B9 B4 61.3(2) . . ?
B8 B9 B4 60.0(2) . . ?
B12 B9 B4 108.6(4) . . ?
B10 B9 B4 110.0(3) . . ?
B6 B10 B11 59.9(3) . . ?
B6 B10 B5 60.3(3) . . ?
B11 B10 B5 108.0(4) . . ?
B6 B10 B12 107.1(4) . . ?
B11 B10 B12 59.8(3) . . ?
B5 B10 B12 106.6(3) . . ?
B6 B10 B9 107.8(3) . . ?
B11 B10 B9 108.3(4) . . ?
B5 B10 B9 59.1(3) . . ?
B12 B10 B9 60.0(3) . . ?
C2 B11 B6 59.2(3) . . ?
C2 B11 B10 105.9(3) . . ?
B6 B11 B10 59.8(3) . . ?
C2 B11 B12 104.9(4) . . ?
B6 B11 B12 107.6(4) . . ?
B10 B11 B12 60.4(3) . . ?
C2 B11 B7 58.6(3) . . ?
B6 B11 B7 107.4(3) . . ?
B10 B11 B7 107.9(4) . . ?
B12 B11 B7 59.3(3) . . ?
B7 B12 B11 60.6(3) . . ?
B7 B12 B8 60.6(3) . . ?
B11 B12 B8 109.3(4) . . ?
B7 B12 B10 108.4(4) . . ?
B11 B12 B10 59.8(3) . . ?
B8 B12 B10 108.8(3) . . ?
B7 B12 B9 108.7(3) . . ?
B11 B12 B9 108.8(3) . . ?
B8 B12 B9 60.0(3) . . ?
B10 B12 B9 60.6(3) . . ?
C12 C1 B5 116.5(3) . . ?
C12 C1 C2 122.4(3) . . ?
B5 C1 C2 111.8(3) . . ?
C12 C1 B3 117.6(3) . . ?
B5 C1 B3 115.2(3) . . ?
C2 C1 B3 62.3(2) . . ?
C12 C1 B6 119.0(3) . . ?
B5 C1 B6 62.9(3) . . ?
C2 C1 B6 60.5(3) . . ?
B3 C1 B6 114.1(3) . . ?
C12 C1 B4 113.3(3) . . ?
B5 C1 B4 64.8(2) . . ?
C2 C1 B4 114.5(3) . . ?
B3 C1 B4 63.1(2) . . ?
B6 C1 B4 117.5(3) . . ?
C11 C2 C1 120.5(4) . . ?
C11 C2 B7 121.1(4) . . ?
C1 C2 B7 107.8(3) . . ?
C11 C2 B6 119.5(4) . . ?
C1 C2 B6 60.8(2) . . ?
B7 C2 B6 112.2(4) . . ?
C11 C2 B11 122.5(4) . . ?
C1 C2 B11 108.7(3) . . ?
B7 C2 B11 62.3(3) . . ?
B6 C2 B11 61.5(3) . . ?
C11 C2 B3 117.1(4) . . ?
C1 C2 B3 59.0(2) . . ?
B7 C2 B3 62.0(3) . . ?
B6 C2 B3 111.5(3) . . ?
B11 C2 B3 112.7(4) . . ?
O1 C12 O2 126.1(4) . . ?
O1 C12 C1 120.2(4) . . ?
O2 C12 C1 113.7(3) . . ?
C15 C13 C21 108.5(4) . . ?
C15 C13 C14 127.1(4) . . ?
C21 C13 C14 124.4(4) . . ?
C15 C13 Ir1 72.5(2) . . ?
C21 C13 Ir1 66.9(2) . . ?
C14 C13 Ir1 125.9(3) . . ?
C13 C15 C17 108.3(4) . . ?
C13 C15 C16 126.9(4) . . ?
C17 C15 C16 124.8(4) . . ?
C13 C15 Ir1 72.1(2) . . ?
C17 C15 Ir1 65.1(2) . . ?
C16 C15 Ir1 130.3(3) . . ?
C19 C17 C15 107.3(4) . . ?
C19 C17 C18 126.6(4) . . ?
C15 C17 C18 124.6(4) . . ?
C19 C17 Ir1 71.8(2) . . ?
C15 C17 Ir1 76.5(2) . . ?
C18 C17 Ir1 128.4(3) . . ?
C21 C19 C17 107.4(3) . . ?
C21 C19 C20 125.9(4) . . ?
C17 C19 C20 126.3(4) . . ?
C21 C19 Ir1 70.9(2) . . ?
C17 C19 Ir1 69.1(2) . . ?
C20 C19 Ir1 130.1(3) . . ?
C19 C21 C13 107.9(4) . . ?
C19 C21 C22 126.9(4) . . ?
C13 C21 C22 124.4(4) . . ?
C19 C21 Ir1 70.7(2) . . ?
C13 C21 Ir1 75.0(2) . . ?
C22 C21 Ir1 128.3(3) . . ?
N1 C23 C24 110.4(3) . . ?
N1 C23 C28 109.7(3) . . ?
C24 C23 C28 111.1(3) . . ?
C23 C24 C25 110.9(4) . . ?
C26 C25 C24 111.6(4) . . ?
C25 C26 C27 110.9(4) . . ?
C28 C27 C26 111.1(5) . . ?
C27 C28 C23 112.0(4) . . ?

loop_
_geom_bond_atom_site_label_1
_geom_bond_atom_site_label_2
_geom_bond_distance
_geom_bond_site_symmetry_2
_geom_bond_publ_flag
Ir1 B4 2.107(4) . ?
Ir1 C17 2.129(4) . ?
Ir1 N1 2.146(3) . ?
Ir1 O2 2.150(2) . ?
Ir1 C19 2.166(4) . ?
Ir1 C21 2.168(4) . ?
Ir1 C13 2.278(4) . ?
Ir1 C15 2.282(4) . ?
N1 C23 1.494(5) . ?
O1 C12 1.225(4) . ?
O2 C12 1.275(4) . ?
B3 C1 1.687(6) . ?
B3 C2 1.743(6) . ?
B3 B8 1.758(7) . ?
B3 B7 1.778(6) . ?
B3 B4 1.787(6) . ?
B4 C1 1.730(6) . ?
B4 B8 1.797(6) . ?
B4 B9 1.814(6) . ?
B4 B5 1.823(6) . ?
B5 C1 1.671(6) . ?
B5 B9 1.758(6) . ?
B5 B10 1.769(7) . ?
B5 B6 1.770(7) . ?
B6 C2 1.714(7) . ?
B6 C1 1.720(6) . ?
B6 B10 1.753(7) . ?
B6 B11 1.754(7) . ?
B7 C2 1.708(6) . ?
B7 B12 1.749(8) . ?
B7 B11 1.772(7) . ?
B7 B8 1.776(7) . ?
B8 B12 1.771(7) . ?
B8 B9 1.779(7) . ?
B9 B12 1.784(7) . ?
B9 B10 1.795(7) . ?
B10 B11 1.762(8) . ?
B10 B12 1.773(7) . ?
B11 C2 1.716(7) . ?
B11 B12 1.763(8) . ?
C1 C12 1.523(5) . ?
C1 C2 1.683(5) . ?
C2 C11 1.493(7) . ?
C13 C15 1.388(6) . ?
C13 C21 1.454(6) . ?
C13 C14 1.507(6) . ?
C15 C17 1.458(6) . ?
C15 C16 1.496(6) . ?
C17 C19 1.438(5) . ?
C17 C18 1.500(6) . ?
C19 C21 1.423(6) . ?
C19 C20 1.494(6) . ?
C21 C22 1.496(6) . ?
C23 C24 1.507(6) . ?
C23 C28 1.517(6) . ?
C24 C25 1.524(6) . ?
C25 C26 1.503(8) . ?
C26 C27 1.514(8) . ?
C27 C28 1.512(6) . ?
